data_1530464
loop_
_publ_author_name
'Mullica, D.F.'
'Sappenfield, E.L.'
'Gable, D.R.'
'Tims, T.A.'

_publ_section_title
;
 Crystal Structural Analyses of 1:3 (Lu, In) (O H)3 and 1:3 (Yb, In) (O
 H)3
;
_journal_name_full 'Journal of the Less-Common Metals'
_journal_page_first 157
_journal_page_last 163
_journal_volume 152
_journal_year 1989
_chemical_formula_sum 'H3 In0.75 O3 Y0.25'
_chemical_name_systematic 'Y0.25 In0.75 (O H)3'
_space_group_IT_number 204
_symmetry_space_group_name_Hall '-I 2 2 3'
_symmetry_space_group_name_H-M 'I m -3'
_cell_angle_alpha 90
_cell_angle_beta 90
_cell_angle_gamma 90
_cell_formula_units_Z 8
_cell_length_a 8.038
_cell_length_b 8.038
_cell_length_c 8.038
_cell_volume 519.331
_citation_journal_id_ASTM JCOMAH
_cod_data_source_file Mullica_JCOMAH_1989_1819.cif
_cod_data_source_block H3In0.75O3Y0.25
_cod_original_cell_volume 519.3307
_cod_database_code 1530464

loop_
_symmetry_equiv_pos_as_xyz
x,y,z
-x,-y,z
x,-y,-z
-x,y,-z
z,x,y
-z,-x,y
z,-x,-y
-z,x,-y
y,z,x
y,-z,-x
-y,z,-x
-y,-z,x
-x,-y,-z
x,y,-z
-x,y,z
x,-y,z
-z,-x,-y
z,x,-y
-z,x,y
z,-x,y
-y,-z,-x
-y,z,x
y,-z,x
y,z,-x
x+1/2,y+1/2,z+1/2
-x+1/2,-y+1/2,z+1/2
x+1/2,-y+1/2,-z+1/2
-x+1/2,y+1/2,-z+1/2
z+1/2,x+1/2,y+1/2
-z+1/2,-x+1/2,y+1/2
z+1/2,-x+1/2,-y+1/2
-z+1/2,x+1/2,-y+1/2
y+1/2,z+1/2,x+1/2
y+1/2,-z+1/2,-x+1/2
-y+1/2,z+1/2,-x+1/2
-y+1/2,-z+1/2,x+1/2
-x+1/2,-y+1/2,-z+1/2
x+1/2,y+1/2,-z+1/2
-x+1/2,y+1/2,z+1/2
x+1/2,-y+1/2,z+1/2
-z+1/2,-x+1/2,-y+1/2
z+1/2,x+1/2,-y+1/2
-z+1/2,x+1/2,y+1/2
z+1/2,-x+1/2,y+1/2
-y+1/2,-z+1/2,-x+1/2
-y+1/2,z+1/2,x+1/2
y+1/2,-z+1/2,x+1/2
y+1/2,z+1/2,-x+1/2

loop_
_atom_site_label
_atom_site_type_symbol
_atom_site_fract_x
_atom_site_fract_y
_atom_site_fract_z
_atom_site_occupancy
_atom_site_U_iso_or_equiv
In1 In+3 0.25 0.25 0.25 0.75 0.0
O1 O-2 0 0.322 0.174 1 0.0
Y1 Y+3 0.25 0.25 0.25 0.25 0.0
